data_7020926
loop_
_publ_author_name
'\<St\<epni\<cka, Petr'
'C\'isa\<rov\'a, Ivana'

_publ_section_title
;
 Selective borane reduction of phosphinoferrocene carbaldehydes to
 phosphinoalcohol--borane adducts. The coordination behaviour of
 1-(diphenylphosphino)- 1&#x2032;-(methoxymethyl)ferrocene, a new
 ferrocene O,P-hybrid donor prepared from such an adduct
;
_journal_issue 10
_journal_name_full 'Dalton Transactions'
_journal_page_first 3373
_journal_paper_doi 10.1039/c2dt32511j
_journal_volume 42
_journal_year 2013
_chemical_formula_moiety 'C48 H46 Cl4 Fe2 O2 P2 Pd2, C H2 Cl2'
_chemical_formula_sum 'C49 H48 Cl6 Fe2 O2 P2 Pd2'
_chemical_formula_weight 1268.01
_chemical_name_systematic
;
?
;
_space_group_IT_number 15
_symmetry_cell_setting monoclinic
_symmetry_space_group_name_Hall '-C 2yc'
_symmetry_space_group_name_H-M 'C 1 2/c 1'
_atom_sites_solution_hydrogens geom
_atom_sites_solution_primary direct
_atom_sites_solution_secondary difmap
_audit_creation_method SHELXL-97
_cell_angle_alpha 90.00
_cell_angle_beta 131.4336(6)
_cell_angle_gamma 90.00
_cell_formula_units_Z 4
_cell_length_a 22.7193(3)
_cell_length_b 18.7832(3)
_cell_length_c 15.3334(2)
_cell_measurement_reflns_used 33525
_cell_measurement_temperature 150(2)
_cell_measurement_theta_max 27.48
_cell_measurement_theta_min 1.00
_cell_volume 4905.73(13)
_computing_cell_refinement 'HKL Scalepack (Otwinowski & Minor, 1997)'
_computing_data_collection 'Collect (Nonius BV, 1997-2000)'
_computing_data_reduction 'HKL Denzo and Scalepack (Otwinowski & Minor, 1997)'
_computing_molecular_graphics 'PLATON (Spek, 2001)'
_computing_publication_material 'PLATON (Spek, 2001)'
_computing_structure_refinement 'SHELXL-97 (Sheldrick, 1997)'
_computing_structure_solution 'SIR97 (Altomare et al., 1994)'
_diffrn_ambient_temperature 150(2)
_diffrn_detector_area_resol_mean 9.091
_diffrn_measured_fraction_theta_full 0.999
_diffrn_measured_fraction_theta_max 0.999
_diffrn_measurement_device_type KappaCCD
_diffrn_measurement_method '\w and \p scans to fill the Ewald sphere'
_diffrn_radiation_monochromator 'horizontally mounted graphite crystal'
_diffrn_radiation_source 'fine-focus sealed tube'
_diffrn_radiation_type MoK\a
_diffrn_radiation_wavelength 0.71073
_diffrn_reflns_av_R_equivalents 0.0479
_diffrn_reflns_av_sigmaI/netI 0.0193
_diffrn_reflns_limit_h_max 29
_diffrn_reflns_limit_h_min -29
_diffrn_reflns_limit_k_max 24
_diffrn_reflns_limit_k_min -24
_diffrn_reflns_limit_l_max 19
_diffrn_reflns_limit_l_min -19
_diffrn_reflns_number 53794
_diffrn_reflns_theta_full 27.47
_diffrn_reflns_theta_max 27.47
_diffrn_reflns_theta_min 1.61
_diffrn_standards_number 0
_exptl_absorpt_coefficient_mu 1.732
_exptl_absorpt_correction_T_max 0.810
_exptl_absorpt_correction_T_min 0.600
_exptl_absorpt_correction_type multi-scan
_exptl_absorpt_process_details
;
multi-scan from symmetry-related measurements
Sortav (Blessing 1995)
;
_exptl_crystal_colour red
_exptl_crystal_density_diffrn 1.717
_exptl_crystal_density_method 'not measured'
_exptl_crystal_description bar
_exptl_crystal_F_000 2536
_exptl_crystal_size_max 0.55
_exptl_crystal_size_mid 0.30
_exptl_crystal_size_min 0.15
_platon_squeeze_details
;
Total 172; four molecules of CH2Cl2 require 168 electrons.
;
_refine_diff_density_max 1.589
_refine_diff_density_min -1.581
_refine_diff_density_rms 0.113
_refine_ls_extinction_method none
_refine_ls_goodness_of_fit_ref 1.050
_refine_ls_hydrogen_treatment constr
_refine_ls_matrix_type full
_refine_ls_number_parameters 170
_refine_ls_number_reflns 5622
_refine_ls_number_restraints 0
_refine_ls_restrained_S_all 1.050
_refine_ls_R_factor_all 0.0465
_refine_ls_R_factor_gt 0.0427
_refine_ls_shift/su_max 0.001
_refine_ls_shift/su_mean 0.000
_refine_ls_structure_factor_coef Fsqd
_refine_ls_weighting_details 'calc w=1/[\s^2^(Fo^2^)+(0.0510P)^2^+31.9300P] where P=(Fo^2^+2Fc^2^)/3'
_refine_ls_weighting_scheme calc
_refine_ls_wR_factor_gt 0.1081
_refine_ls_wR_factor_ref 0.1107
_reflns_number_gt 5069
_reflns_number_total 5622
_reflns_threshold_expression >2sigma(I)
_cod_data_source_file c2dt32511j.txt
_cod_data_source_block ps333a
_cod_original_cell_volume 4905.73(12)
_cod_original_sg_symbol_H-M C2/c
_cod_database_code 7020926

loop_
_symmetry_equiv_pos_as_xyz
'x, y, z'
'x, -y, z+1/2'
'x+1/2, y+1/2, z'
'x+1/2, -y+1/2, z+1/2'
'-x, -y, -z'
'-x, y, -z-1/2'
'-x+1/2, -y+1/2, -z'
'-x+1/2, y+1/2, -z-1/2'

loop_
_atom_site_label
_atom_site_type_symbol
_atom_site_fract_x
_atom_site_fract_y
_atom_site_fract_z
_atom_site_U_iso_or_equiv
_atom_site_adp_type
_atom_site_occupancy
_atom_site_symmetry_multiplicity
_atom_site_calc_flag
_atom_site_refinement_flags
_atom_site_disorder_assembly
_atom_site_disorder_group
Pd Pd 0.227591(13) 0.312613(13) -0.10275(2) 0.02009(9) Uani 1 1 d . . .
Fe Fe 0.30361(3) 0.39978(3) -0.28909(5) 0.03379(14) Uani 1 1 d . . .
Cl1 Cl 0.24023(7) 0.43250(5) -0.09064(9) 0.0422(2) Uani 1 1 d . . .
Cl2 Cl 0.20812(6) 0.19104(4) -0.10169(7) 0.03089(19) Uani 1 1 d . . .
P P 0.16601(4) 0.31433(4) -0.29141(6) 0.02016(17) Uani 1 1 d . . .
C1 C 0.19432(4) 0.37473(4) -0.35091(6) 0.0263(7) Uani 1 1 d R A .
C2 C 0.20255(4) 0.35489(4) -0.43174(6) 0.0327(8) Uani 1 1 d R A .
H2 H 0.1977 0.3091 -0.4588 0.039 Uiso 1 1 calc R . .
C3 C 0.21948(4) 0.41730(4) -0.46390(6) 0.0391(9) Uani 1 1 d R A .
H3 H 0.2277 0.4195 -0.5158 0.047 Uiso 1 1 calc R . .
C4 C 0.22172(4) 0.47570(4) -0.40295(6) 0.0382(9) Uani 1 1 d R A .
H4 H 0.2316 0.5229 -0.4079 0.046 Uiso 1 1 calc R . .
C5 C 0.20616(4) 0.44939(4) -0.33312(6) 0.0306(7) Uani 1 1 d R A .
H5 H 0.2041 0.4763 -0.2843 0.037 Uiso 1 1 calc R . .
C6 C 0.40103(4) 0.34618(4) -0.22395(6) 0.0326(15) Uiso 0.50 1 d PR A 1
C7 C 0.41022(4) 0.41574(4) -0.24977(6) 0.0392(18) Uiso 0.50 1 d PR A 1
H7 H 0.4175 0.4271 -0.3012 0.047 Uiso 0.50 1 calc PR B 1
C8 C 0.40641(4) 0.46496(4) -0.18334(6) 0.047(2) Uiso 0.50 1 d PR A 1
H8 H 0.4107 0.5142 -0.1836 0.057 Uiso 0.50 1 calc PR C 1
C9 C 0.39487(4) 0.42583(4) -0.11646(6) 0.036(2) Uiso 0.50 1 d PR A 1
H9 H 0.3903 0.4449 -0.0652 0.043 Uiso 0.50 1 calc PR D 1
C10 C 0.39155(4) 0.35242(4) -0.14156(6) 0.038(2) Uiso 0.50 1 d PR A 1
H10 H 0.3844 0.3150 -0.1096 0.046 Uiso 0.50 1 calc PR E 1
C11 C 0.4030(2) 0.28084(19) -0.2704(3) 0.0433(19) Uiso 0.50 1 d P A 1
H11A H 0.3741 0.2441 -0.2679 0.052 Uiso 0.50 1 calc PR A 1
H11B H 0.3792 0.2875 -0.3507 0.052 Uiso 0.50 1 calc PR A 1
C12 C 0.0628(2) 0.32969(19) -0.3671(3) 0.0233(7) Uiso 0.50 1 d PR A 1
C13 C 0.0220(2) 0.38593(19) -0.4447(3) 0.0346(10) Uiso 0.50 1 d PR A 1
H13 H 0.0472 0.4161 -0.4591 0.041 Uiso 0.50 1 calc PR A 1
C14 C -0.0565(2) 0.39708(19) -0.5009(3) 0.0411(12) Uiso 0.50 1 d PR A 1
H14 H -0.0838 0.4347 -0.5529 0.049 Uiso 0.50 1 calc PR A 1
C15 C -0.0941(2) 0.35199(19) -0.4794(3) 0.0346(11) Uiso 0.50 1 d PR A 1
H15 H -0.1466 0.3595 -0.5170 0.042 Uiso 0.50 1 calc PR A 1
C16 C -0.0533(2) 0.29576(19) -0.4017(3) 0.0347(11) Uiso 0.50 1 d PR A 1
H16 H -0.0786 0.2656 -0.3873 0.042 Uiso 0.50 1 calc PR A 1
C17 C 0.0251(2) 0.28461(19) -0.3456(3) 0.0344(9) Uiso 0.50 1 d PR A 1
H17 H 0.0524 0.2470 -0.2936 0.041 Uiso 0.50 1 calc PR A 1
C24 C 0.4919(8) 0.2041(5) -0.2364(12) 0.061(3) Uiso 0.50 1 d P . 1
H24A H 0.4471 0.1731 -0.2771 0.091 Uiso 0.50 1 d PR . 1
H24B H 0.5372 0.1800 -0.1693 0.091 Uiso 0.50 1 d PR . 1
H24C H 0.5012 0.2170 -0.2870 0.091 Uiso 0.50 1 d PR . 1
O1 O 0.4826(4) 0.2606(4) -0.2017(6) 0.0538(16) Uiso 0.50 1 d P . 1
C18 C 0.16842(19) 0.22786(18) -0.3413(3) 0.0238(6) Uani 1 1 d . A .
C19 C 0.1010(2) 0.1942(2) -0.4363(3) 0.0314(8) Uani 1 1 d . . .
H19 H 0.0523 0.2156 -0.4758 0.038 Uiso 1 1 calc R A .
C20 C 0.1059(2) 0.1285(2) -0.4727(4) 0.0384(9) Uani 1 1 d . A .
H20 H 0.0604 0.1058 -0.5361 0.046 Uiso 1 1 calc R . .
C21 C 0.1779(2) 0.0969(2) -0.4154(4) 0.0378(9) Uani 1 1 d . . .
H21 H 0.1808 0.0529 -0.4401 0.045 Uiso 1 1 calc R A .
C22 C 0.2459(2) 0.1304(2) -0.3210(4) 0.0357(8) Uani 1 1 d . A .
H22 H 0.2945 0.1090 -0.2822 0.043 Uiso 1 1 calc R . .
C23 C 0.24120(15) 0.19486(14) -0.2855(2) 0.0311(8) Uani 1 1 d . . .
H23 H 0.2871 0.2176 -0.2230 0.037 Uiso 1 1 calc R A .
C6B C 0.40948(15) 0.43852(14) -0.2066(2) 0.0335(16) Uiso 0.50 1 d PR A 2
C7B C 0.40348(15) 0.37447(14) -0.2613(2) 0.0340(16) Uiso 0.50 1 d PR A 2
H7B H 0.4070 0.3704 -0.3181 0.041 Uiso 0.50 1 calc PR F 2
C8B C 0.39118(15) 0.31765(14) -0.2138(2) 0.0352(16) Uiso 0.50 1 d PR A 2
H8B H 0.3852 0.2699 -0.2341 0.042 Uiso 0.50 1 calc PR G 2
C9B C 0.38958(15) 0.34659(14) -0.1298(2) 0.0298(19) Uiso 0.50 1 d PR A 2
H9B H 0.3824 0.3211 -0.0855 0.036 Uiso 0.50 1 calc PR H 2
C10B C 0.40089(15) 0.42129(14) -0.1254(2) 0.049(3) Uiso 0.50 1 d PR A 2
H10B H 0.4024 0.4533 -0.0777 0.059 Uiso 0.50 1 calc PR I 2
C11B C 0.4237(5) 0.5101(5) -0.2358(8) 0.0401(18) Uiso 0.50 1 d P A 2
H11C H 0.3955 0.5124 -0.3184 0.048 Uiso 0.50 1 calc PR A 2
H11D H 0.4043 0.5479 -0.2175 0.048 Uiso 0.50 1 calc PR A 2
C24B C 0.5282(7) 0.5808(6) -0.1809(10) 0.060(3) Uiso 0.50 1 d P . 2
H24D H 0.5026 0.5859 -0.2614 0.091 Uiso 0.50 1 d PR . 2
H24E H 0.5840 0.5845 -0.1339 0.091 Uiso 0.50 1 d PR . 2
H24F H 0.5105 0.6175 -0.1594 0.091 Uiso 0.50 1 d PR . 2
O1B O 0.50610(19) 0.51991(17) -0.1705(3) 0.0419(13) Uiso 0.50 1 d P A 2
C12B C 0.06199(19) 0.33488(17) -0.3812(3) 0.0233(7) Uiso 0.50 1 d PR A 2
C13B C 0.02579(19) 0.38894(17) -0.4638(3) 0.0346(10) Uiso 0.50 1 d PR A 2
H13B H 0.0540 0.4141 -0.4779 0.041 Uiso 0.50 1 calc PR A 2
C14B C -0.05257(19) 0.40538(17) -0.5252(3) 0.0411(12) Uiso 0.50 1 d PR A 2
H14B H -0.0768 0.4415 -0.5804 0.049 Uiso 0.50 1 calc PR A 2
C15B C -0.09472(19) 0.36775(17) -0.5041(3) 0.0346(11) Uiso 0.50 1 d PR A 2
H15B H -0.1471 0.3787 -0.5452 0.042 Uiso 0.50 1 calc PR A 2
C16B C -0.05852(19) 0.31369(17) -0.4215(3) 0.0347(11) Uiso 0.50 1 d PR A 2
H16B H -0.0867 0.2885 -0.4074 0.042 Uiso 0.50 1 calc PR A 2
C17B C 0.01984(19) 0.29725(17) -0.3601(3) 0.0344(9) Uiso 0.50 1 d PR A 2
H17B H 0.0441 0.2611 -0.3048 0.041 Uiso 0.50 1 calc PR A 2

loop_
_atom_site_aniso_label
_atom_site_aniso_U_11
_atom_site_aniso_U_22
_atom_site_aniso_U_33
_atom_site_aniso_U_23
_atom_site_aniso_U_13
_atom_site_aniso_U_12
Pd 0.01987(13) 0.02326(14) 0.01855(13) -0.00132(8) 0.01331(11) -0.00062(8)
Fe 0.0247(3) 0.0497(3) 0.0301(3) 0.0130(2) 0.0195(2) 0.0068(2)
Cl1 0.0738(7) 0.0241(4) 0.0410(5) -0.0036(4) 0.0432(5) -0.0044(4)
Cl2 0.0423(5) 0.0252(4) 0.0211(4) -0.0034(3) 0.0192(4) -0.0055(3)
P 0.0176(4) 0.0256(4) 0.0181(4) 0.0005(3) 0.0122(3) 0.0029(3)
C1 0.0238(15) 0.0318(18) 0.0263(16) 0.0055(13) 0.0178(14) 0.0064(13)
C2 0.0322(18) 0.045(2) 0.0247(16) 0.0058(15) 0.0206(15) 0.0071(16)
C3 0.038(2) 0.056(3) 0.0293(19) 0.0142(18) 0.0252(17) 0.0097(18)
C4 0.0347(19) 0.043(2) 0.036(2) 0.0149(17) 0.0228(17) 0.0055(17)
C5 0.0281(17) 0.0319(18) 0.0302(17) 0.0074(14) 0.0186(15) 0.0047(14)
C18 0.0234(15) 0.0270(16) 0.0244(15) 0.0010(13) 0.0173(13) 0.0020(12)
C19 0.0253(17) 0.0351(19) 0.0320(18) -0.0044(15) 0.0182(15) 0.0008(14)
C20 0.036(2) 0.035(2) 0.044(2) -0.0139(17) 0.0262(18) -0.0064(16)
C21 0.044(2) 0.0309(19) 0.049(2) -0.0055(17) 0.036(2) 0.0000(16)
C22 0.0319(18) 0.037(2) 0.043(2) 0.0021(16) 0.0268(18) 0.0088(15)
C23 0.0255(17) 0.0341(19) 0.0307(18) -0.0016(14) 0.0173(15) 0.0033(14)

loop_
_atom_type_symbol
_atom_type_description
_atom_type_scat_dispersion_real
_atom_type_scat_dispersion_imag
_atom_type_scat_source
C C 0.0033 0.0016 'International Tables Vol C Tables 4.2.6.8 and 6.1.1.4'
H H 0.0000 0.0000 'International Tables Vol C Tables 4.2.6.8 and 6.1.1.4'
Cl Cl 0.1484 0.1585 'International Tables Vol C Tables 4.2.6.8 and 6.1.1.4'
Fe Fe 0.3463 0.8444 'International Tables Vol C Tables 4.2.6.8 and 6.1.1.4'
O O 0.0106 0.0060 'International Tables Vol C Tables 4.2.6.8 and 6.1.1.4'
P P 0.1023 0.0942 'International Tables Vol C Tables 4.2.6.8 and 6.1.1.4'
Pd Pd -0.9988 1.0072 'International Tables Vol C Tables 4.2.6.8 and 6.1.1.4'

loop_
_geom_angle_atom_site_label_1
_geom_angle_atom_site_label_2
_geom_angle_atom_site_label_3
_geom_angle
_geom_angle_site_symmetry_1
_geom_angle_site_symmetry_3
P Pd Cl1 91.64(3) . .
P Pd Cl2 93.68(3) . .
Cl1 Pd Cl2 171.98(4) . .
P Pd Cl2 178.50(3) . 7
Cl1 Pd Cl2 89.25(3) . 7
Cl2 Pd Cl2 85.30(3) . 7
C6B Fe C10 63.43(8) . .
C6B Fe C6 52.20(8) . .
C10 Fe C6 41.9 . .
C6B Fe C10B 41.87(5) . .
C10 Fe C10B 38.35(8) . .
C6 Fe C10B 62.34(8) . .
C6B Fe C2 150.95(9) . .
C10 Fe C2 127.7 . .
C6 Fe C2 114.8 . .
C10B Fe C2 163.36(9) . .
C6B Fe C3 117.86(9) . .
C10 Fe C3 158.92(5) . .
C6 Fe C3 120.2 . .
C10B Fe C3 155.73(9) . .
C2 Fe C3 40.8 . .
C6B Fe C1 167.21(9) . .
C10 Fe C1 115.1 . .
C6 Fe C1 136.15(5) . .
C10B Fe C1 128.54(9) . .
C2 Fe C1 40.8 . .
C3 Fe C1 68.5 . .
C6B Fe C4 108.80(9) . .
C10 Fe C4 160.39(5) . .
C6 Fe C4 148.6 . .
C10B Fe C4 123.47(8) . .
C2 Fe C4 68.4 . .
C3 Fe C4 40.5 . .
C1 Fe C4 68.1 . .
C6B Fe C5 129.29(9) . .
C10 Fe C5 129.1 . .
C6 Fe C5 170.8 . .
C10B Fe C5 112.02(8) . .
C2 Fe C5 68.3 . .
C3 Fe C5 68.1 . .
C1 Fe C5 40.5 . .
C4 Fe C5 40.3 . .
C6B Fe C7B 41.07(5) . .
C10 Fe C7B 61.38(8) . .
C6 Fe C7B 22.88(8) . .
C10B Fe C7B 68.74(8) . .
C2 Fe C7B 115.55(8) . .
C3 Fe C7B 104.72(8) . .
C1 Fe C7B 150.93(8) . .
C4 Fe C7B 125.90(8) . .
C5 Fe C7B 164.98(9) . .
C6B Fe C9 47.78(9) . .
C10 Fe C9 41.0 . .
C6 Fe C9 68.8 . .
C10B Fe C9 7.18(8) . .
C2 Fe C9 159.7 . .
C3 Fe C9 156.45(5) . .
C1 Fe C9 122.0 . .
C4 Fe C9 119.9 . .
C5 Fe C9 105.2 . .
C7B Fe C9 75.91(8) . .
C6B Fe C7 22.35(8) . .
C10 Fe C7 68.6 . .
C6 Fe C7 40.5 . .
C10B Fe C7 60.21(8) . .
C2 Fe C7 129.6 . .
C3 Fe C7 104.7 . .
C1 Fe C7 170.34(5) . .
C4 Fe C7 111.6 . .
C5 Fe C7 144.74(5) . .
C7B Fe C7 21.79(8) . .
C9 Fe C7 67.0 . .
Pd Cl2 Pd 94.70(3) . 7
C18 P C1 103.15(10) . .
C18 P C12B 104.91(15) . .
C1 P C12B 101.60(10) . .
C18 P C12 104.99(16) . .
C1 P C12 108.34(11) . .
C18 P Pd 111.52(11) . .
C1 P Pd 122.22(2) . .
C12B P Pd 111.70(11) . .
C12 P Pd 105.44(11) . .
C2 C1 C5 108.0 . .
C2 C1 P 124.6 . .
C5 C1 P 127.2 . .
C2 C1 Fe 69.1 . .
C5 C1 Fe 70.5 . .
P C1 Fe 129.47(3) . .
C1 C2 C3 108.0 . .
C1 C2 Fe 70.1 . .
C3 C2 Fe 70.0 . .
C1 C2 H2 126.0 . .
C3 C2 H2 126.0 . .
Fe C2 H2 125.5 . .
C2 C3 C4 108.0 . .
C2 C3 Fe 69.2 . .
C4 C3 Fe 70.5 . .
C2 C3 H3 126.0 . .
C4 C3 H3 126.0 . .
Fe C3 H3 125.9 . .
C5 C4 C3 108.0 . .
C5 C4 Fe 69.9 . .
C3 C4 Fe 69.0 . .
C5 C4 H4 126.0 . .
C3 C4 H4 126.0 . .
Fe C4 H4 126.7 . .
C4 C5 C1 108.0 . .
C4 C5 Fe 69.8 . .
C1 C5 Fe 69.0 . .
C4 C5 H5 126.0 . .
C1 C5 H5 126.0 . .
Fe C5 H5 126.7 . .
C10 C6 C7 108.0 . .
C10 C6 C11 125.83(14) . .
C7 C6 C11 126.16(14) . .
C10 C6 Fe 68.5 . .
C7 C6 Fe 73.5 . .
C11 C6 Fe 124.87(15) . .
C8 C7 C6 108.0 . .
C8 C7 Fe 72.1 . .
C6 C7 Fe 66.0 . .
C8 C7 H7 126.0 . .
C6 C7 H7 126.0 . .
Fe C7 H7 127.5 . .
C7 C8 C9 108.0 . .
C7 C8 Fe 68.8 . .
C9 C8 Fe 67.7 . .
C7 C8 H8 126.0 . .
C9 C8 H8 126.0 . .
Fe C8 H8 129.1 . .
C10 C9 C8 108.0 . .
C10 C9 Fe 66.1 . .
C8 C9 Fe 72.9 . .
C10 C9 H9 126.0 . .
C8 C9 H9 126.0 . .
Fe C9 H9 126.5 . .
C9 C10 C6 108.0 . .
C9 C10 Fe 72.9 . .
C6 C10 Fe 69.7 . .
C9 C10 H10 126.0 . .
C6 C10 H10 126.0 . .
Fe C10 H10 123.1 . .
O1 C11 C6 107.8(4) . .
O1 C11 H11A 110.2 . .
C6 C11 H11A 110.2 . .
O1 C11 H11B 110.2 . .
C6 C11 H11B 110.2 . .
H11A C11 H11B 108.5 . .
C13 C12 C17 120.0 . .
C13 C12 P 120.85(11) . .
C17 C12 P 119.15(11) . .
C14 C13 C12 120.0 . .
C14 C13 H13 120.0 . .
C12 C13 H13 120.0 . .
C15 C14 C13 120.0 . .
C15 C14 H14 120.0 . .
C13 C14 H14 120.0 . .
C14 C15 C16 120.0 . .
C14 C15 H15 120.0 . .
C16 C15 H15 120.0 . .
C17 C16 C15 120.0 . .
C17 C16 H16 120.0 . .
C15 C16 H16 120.0 . .
C16 C17 C12 120.0 . .
C16 C17 H17 120.0 . .
C12 C17 H17 120.0 . .
C24 C24 O1 122.5(6) 6_655 .
O1 C24 O1 85.8(8) . 6_655
C24 C24 H24A 110.7 6_655 .
O1 C24 H24A 112.5 . .
O1 C24 H24A 126.9 6_655 .
C24 C24 H24B 91.4 6_655 .
O1 C24 H24B 107.6 . .
O1 C24 H24B 111.2 6_655 .
H24A C24 H24B 109.5 . .
H24A C24 H24C 109.5 . .
H24B C24 H24C 109.5 . .
C24 O1 C11 113.5(8) . .
C11 O1 C24 118.4(7) . 6_655
C19 C18 C23 118.5(3) . .
C19 C18 P 122.1(3) . .
C23 C18 P 119.3(2) . .
C18 C19 C20 120.1(3) . .
C18 C19 H19 120.0 . .
C20 C19 H19 120.0 . .
C21 C20 C19 120.2(4) . .
C21 C20 H20 119.9 . .
C19 C20 H20 119.9 . .
C20 C21 C22 120.3(4) . .
C20 C21 H21 119.8 . .
C22 C21 H21 119.8 . .
C23 C22 C21 119.5(3) . .
C23 C22 H22 120.3 . .
C21 C22 H22 120.3 . .
C22 C23 C18 121.4(3) . .
C22 C23 H23 119.3 . .
C18 C23 H23 119.3 . .
C7B C6B C10B 108.0 . .
C7B C6B C11B 122.2(3) . .
C10B C6B C11B 129.8(3) . .
C7B C6B Fe 73.08(8) . .
C10B C6B Fe 70.18(8) . .
C11B C6B Fe 123.1(4) . .
C6B C7B C8B 108.0 . .
C6B C7B Fe 65.85(8) . .
C8B C7B Fe 73.57(8) . .
C6B C7B H7B 126.0 . .
C8B C7B H7B 126.0 . .
Fe C7B H7B 126.1 . .
C9B C8B C7B 108.0 . .
C9B C8B Fe 69.08(8) . .
C7B C8B Fe 67.16(8) . .
C9B C8B H8B 126.0 . .
C7B C8B H8B 126.0 . .
Fe C8B H8B 129.3 . .
C8B C9B C10B 108.0 . .
C8B C9B Fe 72.04(8) . .
C10B C9B Fe 65.64(7) . .
C8B C9B H9B 126.0 . .
C10B C9B H9B 126.0 . .
Fe C9B H9B 127.8 . .
C9B C10B C6B 108.0 . .
C9B C10B Fe 74.09(8) . .
C6B C10B Fe 67.95(8) . .
C9B C10B H10B 126.0 . .
C6B C10B H10B 126.0 . .
Fe C10B H10B 123.5 . .
O1B C11B C6B 110.0(6) . .
O1B C11B H11C 109.7 . .
C6B C11B H11C 109.7 . .
O1B C11B H11D 109.7 . .
C6B C11B H11D 109.7 . .
H11C C11B H11D 108.2 . .
O1B C24B C24B 97.3(7) . 6_655
O1B C24B H24D 107.0 . .
O1B C24B H24E 113.4 . .
C24B C24B H24E 119.9 6_655 .
H24D C24B H24E 109.5 . .
O1B C24B H24F 107.9 . .
C24B C24B H24F 107.8 6_655 .
H24D C24B H24F 109.5 . .
H24E C24B H24F 109.5 . .
C24B O1B C11B 117.3(7) . .
C13B C12B C17B 120.0 . .
C13B C12B P 122.17(10) . .
C17B C12B P 117.72(10) . .
C14B C13B C12B 120.0 . .
C14B C13B H13B 120.0 . .
C12B C13B H13B 120.0 . .
C13B C14B C15B 120.0 . .
C13B C14B H14B 120.0 . .
C15B C14B H14B 120.0 . .
C16B C15B C14B 120.0 . .
C16B C15B H15B 120.0 . .
C14B C15B H15B 120.0 . .
C17B C16B C15B 120.0 . .
C17B C16B H16B 120.0 . .
C15B C16B H16B 120.0 . .
C16B C17B C12B 120.0 . .
C16B C17B H17B 120.0 . .
C12B C17B H17B 120.0 . .

loop_
_geom_bond_atom_site_label_1
_geom_bond_atom_site_label_2
_geom_bond_distance
_geom_bond_site_symmetry_2
Pd P 2.2295(7) .
Pd Cl1 2.2622(10) .
Pd Cl2 2.3281(9) .
Pd Cl2 2.4300(8) 7
Fe C6B 1.972(3) .
Fe C10 1.9795 .
Fe C6 1.9960 .
Fe C10B 2.002(3) .
Fe C2 2.0298 .
Fe C3 2.0410 .
Fe C1 2.0422 .
Fe C4 2.0602 .
Fe C5 2.0609 .
Fe C7B 2.068(3) .
Fe C9 2.0691 .
Fe C7 2.0946 .
Cl2 Pd 2.4300(8) 7
P C18 1.812(3) .
P C1 1.8191 .
P C12B 1.823(3) .
P C12 1.824(4) .
C1 C2 1.4200 .
C1 C5 1.4200 .
C2 C3 1.4200 .
C2 H2 0.9300 .
C3 C4 1.4200 .
C3 H3 0.9300 .
C4 C5 1.4200 .
C4 H4 0.9300 .
C5 H5 0.9300 .
C6 C10 1.4200 .
C6 C7 1.4200 .
C6 C11 1.435(4) .
C7 C8 1.4200 .
C7 H7 0.9300 .
C8 C9 1.4200 .
C8 H8 0.9300 .
C9 C10 1.4200 .
C9 H9 0.9300 .
C10 H10 0.9300 .
C11 O1 1.416(8) .
C11 H11A 0.9700 .
C11 H11B 0.9700 .
C12 C13 1.3900 .
C12 C17 1.3901 .
C13 C14 1.3900 .
C13 H13 0.9300 .
C14 C15 1.3900 .
C14 H14 0.9300 .
C15 C16 1.3900 .
C15 H15 0.9300 .
C16 C17 1.3900 .
C16 H16 0.9300 .
C17 H17 0.9300 .
C24 C24 0.72(2) 6_655
C24 O1 1.266(12) .
C24 O1 1.757(12) 6_655
C24 H24A 0.9600 .
C24 H24B 0.9600 .
C24 H24C 0.9600 .
O1 C24 1.757(12) 6_655
C18 C19 1.384(5) .
C18 C23 1.406(4) .
C19 C20 1.389(5) .
C19 H19 0.9300 .
C20 C21 1.378(6) .
C20 H20 0.9300 .
C21 C22 1.385(6) .
C21 H21 0.9300 .
C22 C23 1.361(5) .
C22 H22 0.9300 .
C23 H23 0.9300 .
C6B C7B 1.4200 .
C6B C10B 1.4200 .
C6B C11B 1.519(9) .
C7B C8B 1.4200 .
C7B H7B 0.9300 .
C8B C9B 1.4200 .
C8B H8B 0.9300 .
C9B C10B 1.4200 .
C9B H9B 0.9300 .
C10B H10B 0.9300 .
C11B O1B 1.435(9) .
C11B H11C 0.9700 .
C11B H11D 0.9700 .
C24B O1B 1.300(12) .
C24B C24B 1.59(2) 6_655
C24B H24D 0.9600 .
C24B H24E 0.9600 .
C24B H24F 0.9601 .
C12B C13B 1.3900 .
C12B C17B 1.3900 .
C13B C14B 1.3900 .
C13B H13B 0.9300 .
C14B C15B 1.3900 .
C14B H14B 0.9300 .
C15B C16B 1.3900 .
C15B H15B 0.9300 .
C16B C17B 1.3900 .
C16B H16B 0.9300 .
C17B H17B 0.9300 .

loop_
_platon_squeeze_void_nr
_platon_squeeze_void_average_x
_platon_squeeze_void_average_y
_platon_squeeze_void_average_z
_platon_squeeze_void_volume
_platon_squeeze_void_count_electrons
_platon_squeeze_void_content
1 1.000 0.461 0.250 108 42 ' '
2 0.500 0.961 0.250 108 42 ' '
3 0.500 0.344 0.250 11 1 ' '
4 1.000 0.844 0.250 11 1 ' '
5 0.500 0.039 0.750 108 42 ' '
6 1.000 0.539 0.750 108 42 ' '
7 1.000 0.156 0.750 11 1 ' '
8 0.500 0.656 0.750 11 1 ' '
